data_7029312
loop_
_publ_author_name
'Nie, Yong'
'Wang, Yafeng'
'Miao, Jinling'
'Bian, Deqian'
'Zhang, Zhenwei'
'Cui, Yu'
'Sun, Guoxin'

_publ_section_title
;
 Syntheses and structural characterization of o-carboranylamides with
 direct cage-amide bond.
;
_journal_issue 13
_journal_name_full 'Dalton transactions (Cambridge, England : 2003)'
_journal_page_first 5083
_journal_page_last 5094
_journal_paper_doi 10.1039/c3dt52785a
_journal_volume 43
_journal_year 2014
_chemical_formula_moiety 'C18 H26 B10 N2 O4'
_chemical_formula_sum 'C18 H26 B10 N2 O4'
_chemical_formula_weight 442.51
_chemical_name_systematic
;
 ? 
;
_space_group_crystal_system monoclinic
_space_group_IT_number 14
_space_group_name_Hall '-P 2ybc'
_space_group_name_H-M_alt 'P 1 21/c 1'
_symmetry_space_group_name_Hall '-P 2ybc'
_symmetry_space_group_name_H-M 'P 1 21/c 1'
_atom_sites_solution_hydrogens geom
_atom_sites_solution_primary direct
_atom_sites_solution_secondary difmap
_audit_creation_date 2013-01-28
_audit_creation_method
;
  Olex2 1.2
  (compiled Dec  5 2012 16:20:19, GUI svn.r4385)
;
_cell_angle_alpha 90.00
_cell_angle_beta 98.225(7)
_cell_angle_gamma 90.00
_cell_formula_units_Z 4
_cell_length_a 10.9013(10)
_cell_length_b 15.5194(10)
_cell_length_c 14.2472(10)
_cell_measurement_reflns_used 2257
_cell_measurement_temperature 293(2)
_cell_measurement_theta_max 28.9854
_cell_measurement_theta_min 2.5307
_cell_volume 2385.6(3)
_computing_cell_refinement
;
CrysAlisPro, Agilent Technologies,
Version 1.171.35.21 (release 20-01-2012 CrysAlis171 .NET)
(compiled Jan 23 2012,18:06:46)
;
_computing_data_collection
;
CrysAlisPro, Agilent Technologies,
Version 1.171.35.21 (release 20-01-2012 CrysAlis171 .NET)
(compiled Jan 23 2012,18:06:46)
;
_computing_data_reduction
;
CrysAlisPro, Agilent Technologies,
Version 1.171.35.21 (release 20-01-2012 CrysAlis171 .NET)
(compiled Jan 23 2012,18:06:46)
;
_computing_molecular_graphics
;
O. V. Dolomanov, L. J. Bourhis, R. J. Gildea, J. A. K. Howard and H. Puschmann,
OLEX2: a complete structure solution, refinement and analysis program.
J. Appl. Cryst. (2009). 42, 339-341.
;
_computing_publication_material
;
O. V. Dolomanov, L. J. Bourhis, R. J. Gildea, J. A. K. Howard and H. Puschmann,
OLEX2: a complete structure solution, refinement and analysis program.
J. Appl. Cryst. (2009). 42, 339-341.
;
_computing_structure_refinement
;
SHELXL, G.M. Sheldrick, Acta Cryst.
(2008). A64, 112-122
;
_computing_structure_solution
;
SHELXS, G.M. Sheldrick, Acta Cryst.
(2008). A64, 112-122
;
_diffrn_ambient_temperature 293.15
_diffrn_detector_area_resol_mean 16.0355
_diffrn_measured_fraction_theta_full 0.999
_diffrn_measured_fraction_theta_max 0.999
_diffrn_measurement_details
;
  1 omega   -9.00   67.00   1.0000   10.0200
omega____ theta____ kappa____ phi______ frames
    -       17.7486   77.0000 -150.0000 76

  2 omega   -8.00   88.00   1.0000   10.0200
omega____ theta____ kappa____ phi______ frames
    -       17.7486   77.0000  -30.0000 96

  3 omega  -39.00   -2.00   1.0000   10.0200
omega____ theta____ kappa____ phi______ frames
    -      -18.9986   77.0000   90.0000 37

  4 omega   32.00   80.00   1.0000   10.0200
omega____ theta____ kappa____ phi______ frames
    -       17.7486 -179.0000   90.0000 48

  5 omega  -51.00   39.00   1.0000   10.0200
omega____ theta____ kappa____ phi______ frames
    -       17.7486  -57.0000 -150.0000 90
;
_diffrn_measurement_device_type 'Xcalibur, Eos, Gemini'
_diffrn_measurement_method '\w scans'
_diffrn_orient_matrix_UB_11 -0.0595775000
_diffrn_orient_matrix_UB_12 0.0153957000
_diffrn_orient_matrix_UB_13 0.0062526000
_diffrn_orient_matrix_UB_21 0.0268760000
_diffrn_orient_matrix_UB_22 0.0244304000
_diffrn_orient_matrix_UB_23 0.0396647000
_diffrn_orient_matrix_UB_31 0.0072619000
_diffrn_orient_matrix_UB_32 0.0354728000
_diffrn_orient_matrix_UB_33 -0.0302120000
_diffrn_radiation_monochromator graphite
_diffrn_radiation_type 'Mo K\a'
_diffrn_radiation_wavelength 0.7107
_diffrn_reflns_av_R_equivalents 0.0635
_diffrn_reflns_av_unetI/netI 0.0643
_diffrn_reflns_limit_h_max 13
_diffrn_reflns_limit_h_min -13
_diffrn_reflns_limit_k_max 19
_diffrn_reflns_limit_k_min -17
_diffrn_reflns_limit_l_max 17
_diffrn_reflns_limit_l_min -17
_diffrn_reflns_number 14790
_diffrn_reflns_theta_full 26.37
_diffrn_reflns_theta_max 26.37
_diffrn_reflns_theta_min 2.57
_diffrn_source 'Enhance (Mo) X-ray Source'
_exptl_absorpt_coefficient_mu 0.077
_exptl_absorpt_correction_T_max 1.00000
_exptl_absorpt_correction_T_min 0.45335
_exptl_absorpt_correction_type multi-scan
_exptl_absorpt_process_details
;
CrysAlisPro, Agilent Technologies,
Version 1.171.35.21 (release 20-01-2012 CrysAlis171 .NET)
(compiled Jan 23 2012,18:06:46)
Empirical absorption correction using spherical harmonics,
 implemented in SCALE3 ABSPACK scaling algorithm.
;
_exptl_crystal_density_diffrn 1.232
_exptl_crystal_density_method 'not measured'
_exptl_crystal_F_000 920
_exptl_crystal_size_max 0.56
_exptl_crystal_size_mid 0.43
_exptl_crystal_size_min 0.034
_refine_diff_density_max 0.366
_refine_diff_density_min -0.235
_refine_diff_density_rms 0.048
_refine_ls_extinction_method none
_refine_ls_goodness_of_fit_ref 1.036
_refine_ls_hydrogen_treatment mixed
_refine_ls_matrix_type full
_refine_ls_number_parameters 309
_refine_ls_number_reflns 4877
_refine_ls_number_restraints 0
_refine_ls_restrained_S_all 1.036
_refine_ls_R_factor_all 0.1235
_refine_ls_R_factor_gt 0.0704
_refine_ls_shift/su_max 0.000
_refine_ls_shift/su_mean 0.000
_refine_ls_structure_factor_coef Fsqd
_refine_ls_weighting_details 'calc w=1/[\s^2^(Fo^2^)+(0.0882P)^2^+0.8060P] where P=(Fo^2^+2Fc^2^)/3'
_refine_ls_weighting_scheme calc
_refine_ls_wR_factor_gt 0.1693
_refine_ls_wR_factor_ref 0.2088
_reflns_number_gt 2825
_reflns_number_total 4877
_reflns_threshold_expression >2sigma(I)
_cod_data_source_file c3dt52785a.txt
_cod_data_source_block 130130_ny_wyf_36c
_cod_database_code 7029312
_chemical_oxdiff_formula 'C H B N O'
_reflns_odcompleteness_completeness 99.78
_reflns_odcompleteness_iscentric 1
_reflns_odcompleteness_theta 26.32
_olex2_refinement_description
;
1. Fixed Uiso
 At 1.2 times of:
  H1A of B1, H2A of B2, H5 of C5, H3 of B3, H10 of B10, H9 of B9, H14 of C14,
  H4A of B4, H6 of C6, H2 of N2, H1 of N1, H15 of C15, H5A of B5, H6A of B6, H8
  of C8, H17 of C17, H4 of C4, H13 of C13, H8A of B8, H7 of B7
 At 1.5 times of:
  {H18A,H18B,H18C} of C18, {H9A,H9B,H9C} of C9
2.a Aromatic/amide H refined with riding coordinates:
 N1(H1), N2(H2), C4(H4), C17(H17), C8(H8), C6(H6), C5(H5), C15(H15), C13(H13),
 C14(H14)
2.b Idealised Me refined as rotating group:
 C18(H18A,H18B,H18C), C9(H9A,H9B,H9C)
2.c Boron cage BH refined with riding coordinates:
 B4(H4A), B3(H3), B2(H2A), B6(H6A), B5(H5A), B1(H1A), B10(H10), B9(H9),
 B8(H8A), B7(H7)
;

loop_
_space_group_symop_id
_space_group_symop_operation_xyz
1 'x, y, z'
2 '-x, y+1/2, -z+1/2'
3 '-x, -y, -z'
4 'x, -y-1/2, z-1/2'

loop_
_atom_site_label
_atom_site_type_symbol
_atom_site_fract_x
_atom_site_fract_y
_atom_site_fract_z
_atom_site_U_iso_or_equiv
_atom_site_adp_type
_atom_site_occupancy
_atom_site_symmetry_multiplicity
_atom_site_calc_flag
_atom_site_refinement_flags
N1 N 0.4452(2) 0.08813(14) 0.35078(15) 0.0466(6) Uani 1 1 d .
H1 H 0.3948 0.0510 0.3688 0.056 Uiso 1 1 calc R
O1 O 0.5132(2) 0.22517(14) 0.36894(16) 0.0724(7) Uani 1 1 d .
C3 C 0.5178(3) 0.06261(16) 0.27940(18) 0.0425(6) Uani 1 1 d .
C1 C 0.3602(2) 0.18178(17) 0.46226(17) 0.0416(6) Uani 1 1 d .
N2 N 0.5992(2) 0.18182(15) 0.69072(15) 0.0485(6) Uani 1 1 d .
H2 H 0.5614 0.2200 0.7198 0.058 Uiso 1 1 calc R
C10 C 0.4093(2) 0.18336(17) 0.57799(17) 0.0425(6) Uani 1 1 d .
C2 C 0.4508(3) 0.16583(17) 0.39118(18) 0.0433(7) Uani 1 1 d .
O4 O 0.8672(2) 0.13133(16) 0.98429(16) 0.0738(7) Uani 1 1 d .
O2 O 0.8349(2) 0.06837(16) 0.22291(17) 0.0740(7) Uani 1 1 d .
C4 C 0.4594(3) 0.01761(18) 0.20248(19) 0.0498(7) Uani 1 1 d .
H4 H 0.3750 0.0059 0.1964 0.060 Uiso 1 1 calc R
C17 C 0.7350(3) 0.15920(18) 0.83621(19) 0.0468(7) Uani 1 1 d .
H17 H 0.6761 0.1864 0.8672 0.056 Uiso 1 1 calc R
C8 C 0.6423(3) 0.08174(18) 0.28921(19) 0.0476(7) Uani 1 1 d .
H8 H 0.6798 0.1126 0.3415 0.057 Uiso 1 1 calc R
C12 C 0.7153(3) 0.15121(18) 0.7381(2) 0.0472(7) Uani 1 1 d .
O3 O 0.5920(2) 0.1106(2) 0.55264(18) 0.0993(10) Uani 1 1 d .
C11 C 0.5441(3) 0.15677(19) 0.6058(2) 0.0519(7) Uani 1 1 d .
C7 C 0.7116(3) 0.05429(19) 0.2198(2) 0.0524(7) Uani 1 1 d .
C6 C 0.6533(3) 0.0085(2) 0.1421(2) 0.0600(9) Uani 1 1 d .
H6 H 0.6989 -0.0096 0.0953 0.072 Uiso 1 1 calc R
B4 B 0.3320(3) 0.2603(2) 0.6322(2) 0.0491(8) Uani 1 1 d .
H4A H 0.3721 0.2968 0.6954 0.059 Uiso 1 1 calc R
B3 B 0.2952(4) 0.1494(2) 0.6396(2) 0.0543(9) Uani 1 1 d .
H3 H 0.3118 0.1144 0.7074 0.065 Uiso 1 1 calc R
C5 C 0.5301(3) -0.0100(2) 0.1339(2) 0.0590(8) Uani 1 1 d .
H5 H 0.4926 -0.0415 0.0821 0.071 Uiso 1 1 calc R
B2 B 0.3163(3) 0.0990(2) 0.5311(2) 0.0477(8) Uani 1 1 d .
H2A H 0.3471 0.0317 0.5277 0.057 Uiso 1 1 calc R
B6 B 0.2494(3) 0.2578(2) 0.4323(2) 0.0567(9) Uani 1 1 d .
H6A H 0.2353 0.2925 0.3643 0.068 Uiso 1 1 calc R
B5 B 0.3782(3) 0.2805(2) 0.5195(2) 0.0495(8) Uani 1 1 d .
H5A H 0.4485 0.3290 0.5089 0.059 Uiso 1 1 calc R
C16 C 0.8421(3) 0.1267(2) 0.8879(2) 0.0551(8) Uani 1 1 d .
B1 B 0.2124(3) 0.1469(2) 0.4398(2) 0.0547(9) Uani 1 1 d .
H1A H 0.1742 0.1100 0.3764 0.066 Uiso 1 1 calc R
B10 B 0.2274(4) 0.3077(2) 0.5402(3) 0.0598(10) Uani 1 1 d .
H10 H 0.1980 0.3753 0.5430 0.072 Uiso 1 1 calc R
C15 C 0.9287(3) 0.0851(3) 0.8421(3) 0.0759(11) Uani 1 1 d .
H15 H 0.9994 0.0612 0.8768 0.091 Uiso 1 1 calc R
B9 B 0.1766(4) 0.2265(3) 0.6148(3) 0.0641(10) Uani 1 1 d .
H9 H 0.1136 0.2416 0.6663 0.077 Uiso 1 1 calc R
C13 C 0.8036(3) 0.1116(2) 0.6913(2) 0.0649(9) Uani 1 1 d .
H13 H 0.7921 0.1067 0.6256 0.078 Uiso 1 1 calc R
C14 C 0.9094(3) 0.0794(3) 0.7456(3) 0.0798(11) Uani 1 1 d .
H14 H 0.9694 0.0530 0.7151 0.096 Uiso 1 1 calc R
C18 C 0.7967(4) 0.1909(3) 1.0307(2) 0.0816(11) Uani 1 1 d .
H18A H 0.7972 0.2462 1.0004 0.122 Uiso 1 1 calc R
H18B H 0.8325 0.1961 1.0960 0.122 Uiso 1 1 calc R
H18C H 0.7129 0.1707 1.0269 0.122 Uiso 1 1 calc R
B8 B 0.1671(4) 0.1267(3) 0.5526(3) 0.0631(10) Uani 1 1 d .
H8A H 0.0984 0.0771 0.5634 0.076 Uiso 1 1 calc R
B7 B 0.1247(4) 0.2256(3) 0.4908(3) 0.0675(11) Uani 1 1 d .
H7 H 0.0280 0.2400 0.4615 0.081 Uiso 1 1 calc R
C9 C 0.8954(3) 0.1225(3) 0.2947(3) 0.0909(13) Uani 1 1 d .
H9A H 0.9799 0.1309 0.2849 0.136 Uiso 1 1 calc R
H9B H 0.8937 0.0962 0.3555 0.136 Uiso 1 1 calc R
H9C H 0.8539 0.1772 0.2926 0.136 Uiso 1 1 calc R

loop_
_atom_site_aniso_label
_atom_site_aniso_U_11
_atom_site_aniso_U_22
_atom_site_aniso_U_33
_atom_site_aniso_U_23
_atom_site_aniso_U_13
_atom_site_aniso_U_12
N1 0.0607(15) 0.0398(13) 0.0434(13) -0.0041(10) 0.0216(11) -0.0053(11)
O1 0.0958(18) 0.0560(13) 0.0759(15) -0.0192(11) 0.0484(13) -0.0275(13)
C3 0.0576(18) 0.0373(14) 0.0351(14) 0.0038(11) 0.0153(12) 0.0039(13)
C1 0.0533(16) 0.0396(15) 0.0326(14) -0.0007(11) 0.0081(12) 0.0018(13)
N2 0.0545(14) 0.0508(14) 0.0401(13) -0.0061(10) 0.0059(11) 0.0079(12)
C10 0.0538(17) 0.0417(15) 0.0322(13) -0.0030(11) 0.0072(12) 0.0053(13)
C2 0.0533(17) 0.0420(16) 0.0361(14) -0.0044(12) 0.0115(12) -0.0078(13)
O4 0.0753(16) 0.0878(18) 0.0538(14) 0.0053(12) -0.0065(12) 0.0094(14)
O2 0.0600(15) 0.0878(18) 0.0774(16) -0.0041(13) 0.0211(12) 0.0082(13)
C4 0.0647(19) 0.0438(16) 0.0421(15) -0.0021(13) 0.0111(13) -0.0052(14)
C17 0.0483(16) 0.0482(17) 0.0438(16) -0.0044(12) 0.0058(13) -0.0033(13)
C8 0.0594(18) 0.0474(16) 0.0357(14) -0.0021(12) 0.0062(13) 0.0030(14)
C12 0.0470(16) 0.0470(16) 0.0476(16) 0.0007(13) 0.0070(13) -0.0003(13)
O3 0.0800(17) 0.142(2) 0.0691(16) -0.0588(16) -0.0106(13) 0.0462(17)
C11 0.0597(18) 0.0528(18) 0.0426(16) -0.0097(13) 0.0049(14) 0.0082(15)
C7 0.0546(18) 0.0525(18) 0.0524(18) 0.0030(14) 0.0154(14) 0.0047(15)
C6 0.082(2) 0.0588(19) 0.0444(17) -0.0030(14) 0.0271(16) 0.0048(18)
B4 0.066(2) 0.0456(18) 0.0367(16) -0.0047(14) 0.0124(15) 0.0120(17)
B3 0.076(2) 0.050(2) 0.0414(18) 0.0023(15) 0.0233(17) 0.0065(18)
C5 0.086(2) 0.0546(19) 0.0376(16) -0.0090(13) 0.0113(15) -0.0039(17)
B2 0.065(2) 0.0406(17) 0.0401(17) -0.0005(14) 0.0166(15) -0.0043(16)
B6 0.070(2) 0.055(2) 0.0447(19) 0.0016(16) 0.0046(17) 0.0158(19)
B5 0.071(2) 0.0364(17) 0.0422(17) -0.0001(14) 0.0121(16) 0.0031(16)
C16 0.0534(18) 0.0568(19) 0.0525(18) 0.0025(14) -0.0015(14) -0.0022(15)
B1 0.050(2) 0.064(2) 0.050(2) -0.0095(17) 0.0053(15) 0.0030(18)
B10 0.071(2) 0.054(2) 0.055(2) -0.0020(17) 0.0109(18) 0.0234(19)
C15 0.056(2) 0.094(3) 0.074(2) -0.003(2) -0.0060(17) 0.0242(19)
B9 0.070(2) 0.069(2) 0.058(2) -0.0055(19) 0.0279(19) 0.013(2)
C13 0.060(2) 0.085(2) 0.0505(18) -0.0050(17) 0.0106(15) 0.0130(18)
C14 0.060(2) 0.103(3) 0.077(3) -0.015(2) 0.0123(18) 0.023(2)
C18 0.094(3) 0.102(3) 0.049(2) 0.0018(19) 0.0115(19) 0.000(2)
B8 0.061(2) 0.067(2) 0.067(2) -0.0083(19) 0.0289(19) -0.005(2)
B7 0.056(2) 0.084(3) 0.063(2) -0.009(2) 0.0106(18) 0.014(2)
C9 0.056(2) 0.104(3) 0.111(3) -0.010(3) 0.009(2) 0.000(2)

loop_
_atom_type_symbol
_atom_type_description
_atom_type_scat_dispersion_real
_atom_type_scat_dispersion_imag
_atom_type_scat_source
C C 0.0033 0.0016 'International Tables Vol C Tables 4.2.6.8 and 6.1.1.4'
H H 0.0000 0.0000 'International Tables Vol C Tables 4.2.6.8 and 6.1.1.4'
B B 0.0013 0.0007 'International Tables Vol C Tables 4.2.6.8 and 6.1.1.4'
N N 0.0061 0.0033 'International Tables Vol C Tables 4.2.6.8 and 6.1.1.4'
O O 0.0106 0.0060 'International Tables Vol C Tables 4.2.6.8 and 6.1.1.4'

loop_
_geom_angle_atom_site_label_1
_geom_angle_atom_site_label_2
_geom_angle_atom_site_label_3
_geom_angle
C3 N1 H1 117.9
C2 N1 H1 117.9
C2 N1 C3 124.1(2)
C4 C3 N1 117.8(3)
C4 C3 C8 121.8(2)
C8 C3 N1 120.4(2)
C10 C1 B2 61.46(17)
C10 C1 B6 110.9(2)
C10 C1 B5 61.36(16)
C10 C1 B1 110.9(2)
C2 C1 C10 120.8(2)
C2 C1 B2 120.8(2)
C2 C1 B6 116.6(2)
C2 C1 B5 114.4(2)
C2 C1 B1 120.8(2)
B2 C1 B5 114.4(2)
B6 C1 B2 114.5(2)
B6 C1 B5 62.18(19)
B1 C1 B2 62.20(19)
B1 C1 B6 63.2(2)
B1 C1 B5 114.5(2)
C12 N2 H2 117.0
C11 N2 H2 117.0
C11 N2 C12 126.0(2)
C1 C10 B4 110.5(2)
C1 C10 B3 110.6(2)
C1 C10 B2 61.15(16)
C1 C10 B5 61.42(16)
C11 C10 C1 114.6(2)
C11 C10 B4 126.3(2)
C11 C10 B3 122.0(2)
C11 C10 B2 112.7(2)
C11 C10 B5 118.4(2)
B4 C10 B2 113.8(2)
B4 C10 B5 62.25(17)
B3 C10 B4 62.59(19)
B3 C10 B2 62.25(18)
B3 C10 B5 114.2(2)
B2 C10 B5 114.2(2)
N1 C2 C1 115.9(2)
O1 C2 N1 124.5(2)
O1 C2 C1 119.2(2)
C16 O4 C18 117.3(3)
C7 O2 C9 118.5(3)
C3 C4 H4 120.8
C3 C4 C5 118.4(3)
C5 C4 H4 120.8
C12 C17 H17 120.0
C16 C17 H17 120.0
C16 C17 C12 120.0(3)
C3 C8 H8 120.4
C3 C8 C7 119.2(3)
C7 C8 H8 120.4
C17 C12 N2 116.4(2)
C17 C12 C13 120.2(3)
C13 C12 N2 123.3(3)
N2 C11 C10 116.8(2)
O3 C11 N2 124.2(3)
O3 C11 C10 118.8(3)
O2 C7 C8 124.2(3)
O2 C7 C6 116.5(3)
C6 C7 C8 119.3(3)
C7 C6 H6 119.7
C5 C6 C7 120.5(3)
C5 C6 H6 119.7
C10 B4 H4A 124.5
C10 B4 B3 58.63(18)
C10 B4 B5 59.53(17)
C10 B4 B10 105.2(2)
C10 B4 B9 104.8(2)
B3 B4 H4A 121.3
B3 B4 B5 108.7(2)
B5 B4 H4A 121.1
B10 B4 H4A 122.0
B10 B4 B3 108.7(3)
B10 B4 B5 59.54(19)
B9 B4 H4A 122.1
B9 B4 B3 59.8(2)
B9 B4 B5 108.4(2)
B9 B4 B10 60.9(2)
C10 B3 B4 58.77(17)
C10 B3 H3 124.3
C10 B3 B2 59.55(17)
C10 B3 B9 104.8(2)
C10 B3 B8 105.2(2)
B4 B3 H3 121.4
B4 B3 B2 108.5(2)
B2 B3 H3 121.4
B9 B3 B4 59.6(2)
B9 B3 H3 122.4
B9 B3 B2 107.9(2)
B9 B3 B8 60.6(2)
B8 B3 B4 108.3(3)
B8 B3 H3 122.2
B8 B3 B2 59.28(19)
C4 C5 H5 119.6
C6 C5 C4 120.8(3)
C6 C5 H5 119.6
C1 B2 C10 57.39(16)
C1 B2 B3 104.4(2)
C1 B2 H2A 124.8
C1 B2 B1 57.81(18)
C1 B2 B8 104.8(2)
C10 B2 B3 58.19(17)
C10 B2 H2A 124.8
C10 B2 B1 104.2(2)
C10 B2 B8 104.7(2)
B3 B2 H2A 122.4
B1 B2 B3 107.9(2)
B1 B2 H2A 122.4
B8 B2 B3 60.0(2)
B8 B2 H2A 122.6
B8 B2 B1 60.7(2)
C1 B6 H6A 124.5
C1 B6 B5 59.86(18)
C1 B6 B1 58.03(18)
C1 B6 B10 105.4(2)
C1 B6 B7 104.6(3)
B5 B6 H6A 121.1
B5 B6 B1 108.3(2)
B1 B6 H6A 121.6
B10 B6 H6A 122.1
B10 B6 B5 59.7(2)
B10 B6 B1 108.2(3)
B7 B6 H6A 122.4
B7 B6 B5 108.1(2)
B7 B6 B1 60.0(2)
B7 B6 B10 60.3(2)
C1 B5 B4 104.0(2)
C1 B5 B6 57.96(18)
C1 B5 H5A 125.0
C1 B5 B10 104.2(2)
C10 B5 C1 57.22(15)
C10 B5 B4 58.22(17)
C10 B5 B6 104.2(2)
C10 B5 H5A 124.7
C10 B5 B10 104.6(2)
B4 B5 H5A 122.5
B6 B5 B4 107.4(3)
B6 B5 H5A 122.5
B10 B5 B4 60.0(2)
B10 B5 B6 60.0(2)
B10 B5 H5A 123.0
O4 C16 C17 123.3(3)
O4 C16 C15 116.6(3)
C15 C16 C17 120.1(3)
C1 B1 B2 59.99(18)
C1 B1 B6 58.73(19)
C1 B1 H1A 124.2
C1 B1 B8 105.5(2)
C1 B1 B7 104.9(3)
B2 B1 B6 109.1(2)
B2 B1 H1A 121.0
B2 B1 B8 59.4(2)
B2 B1 B7 108.4(3)
B6 B1 H1A 121.2
B6 B1 B8 108.7(2)
B8 B1 H1A 122.0
B7 B1 B6 59.7(2)
B7 B1 H1A 122.2
B7 B1 B8 60.9(2)
B4 B10 H10 122.0
B4 B10 B9 59.2(2)
B4 B10 B7 107.3(3)
B6 B10 B4 108.0(2)
B6 B10 H10 121.8
B6 B10 B9 107.5(3)
B6 B10 B7 59.8(2)
B5 B10 B4 60.47(19)
B5 B10 B6 60.3(2)
B5 B10 H10 121.3
B5 B10 B9 107.8(2)
B5 B10 B7 108.2(2)
B9 B10 H10 122.3
B7 B10 H10 121.9
B7 B10 B9 59.8(2)
C16 C15 H15 120.4
C14 C15 C16 119.2(3)
C14 C15 H15 120.4
B4 B9 B3 60.6(2)
B4 B9 B10 59.9(2)
B4 B9 H9 121.6
B4 B9 B8 108.5(2)
B4 B9 B7 107.9(3)
B3 B9 B10 108.5(2)
B3 B9 H9 121.4
B3 B9 B8 59.8(2)
B3 B9 B7 108.4(2)
B10 B9 H9 121.6
B8 B9 B10 108.6(2)
B8 B9 H9 121.3
B7 B9 B10 59.7(2)
B7 B9 H9 121.7
B7 B9 B8 60.7(2)
C12 C13 H13 121.0
C14 C13 C12 118.0(3)
C14 C13 H13 121.0
C15 C14 C13 122.3(3)
C15 C14 H14 118.8
C13 C14 H14 118.8
O4 C18 H18A 109.5
O4 C18 H18B 109.5
O4 C18 H18C 109.5
H18A C18 H18B 109.5
H18A C18 H18C 109.5
H18B C18 H18C 109.5
B3 B8 B1 107.8(2)
B3 B8 B9 59.5(2)
B3 B8 H8A 121.8
B3 B8 B7 107.2(3)
B2 B8 B3 60.7(2)
B2 B8 B1 59.96(19)
B2 B8 B9 108.1(3)
B2 B8 H8A 121.3
B2 B8 B7 107.7(3)
B1 B8 B9 107.0(3)
B1 B8 H8A 122.2
B1 B8 B7 59.4(2)
B9 B8 H8A 122.2
B9 B8 B7 59.5(2)
B7 B8 H8A 122.3
B6 B7 B1 60.3(2)
B6 B7 B10 59.9(2)
B6 B7 B9 108.1(3)
B6 B7 B8 108.2(3)
B6 B7 H7 121.6
B1 B7 B10 108.1(3)
B1 B7 B9 107.5(3)
B1 B7 B8 59.7(2)
B1 B7 H7 121.9
B10 B7 B9 60.4(2)
B10 B7 B8 108.4(3)
B10 B7 H7 121.4
B9 B7 B8 59.8(2)
B9 B7 H7 121.9
B8 B7 H7 121.7
O2 C9 H9A 109.5
O2 C9 H9B 109.5
O2 C9 H9C 109.5
H9A C9 H9B 109.5
H9A C9 H9C 109.5
H9B C9 H9C 109.5

loop_
_geom_bond_atom_site_label_1
_geom_bond_atom_site_label_2
_geom_bond_distance
N1 H1 0.8600
N1 C3 1.431(3)
N1 C2 1.334(3)
O1 C2 1.214(3)
C3 C4 1.376(4)
C3 C8 1.377(4)
C1 C10 1.659(3)
C1 C2 1.532(3)
C1 B2 1.725(4)
C1 B6 1.699(4)
C1 B5 1.733(4)
C1 B1 1.686(4)
N2 H2 0.8600
N2 C12 1.428(3)
N2 C11 1.329(3)
C10 C11 1.523(4)
C10 B4 1.708(4)
C10 B3 1.706(4)
C10 B2 1.731(4)
C10 B5 1.732(4)
O4 C16 1.364(4)
O4 C18 1.424(4)
O2 C7 1.356(4)
O2 C9 1.413(4)
C4 H4 0.9300
C4 C5 1.395(4)
C17 H17 0.9300
C17 C12 1.389(4)
C17 C16 1.384(4)
C8 H8 0.9300
C8 C7 1.394(4)
C12 C13 1.391(4)
O3 C11 1.214(3)
C7 C6 1.390(4)
C6 H6 0.9300
C6 C5 1.363(4)
B4 H4A 1.1000
B4 B3 1.774(5)
B4 B5 1.779(4)
B4 B10 1.770(5)
B4 B9 1.756(5)
B3 H3 1.1000
B3 B2 1.777(4)
B3 B9 1.760(5)
B3 B8 1.765(6)
C5 H5 0.9300
B2 H2A 1.1000
B2 B1 1.762(5)
B2 B8 1.752(5)
B6 H6A 1.1000
B6 B5 1.772(5)
B6 B1 1.775(5)
B6 B10 1.768(5)
B6 B7 1.765(5)
B5 H5A 1.1000
B5 B10 1.762(5)
C16 C15 1.382(4)
B1 H1A 1.1000
B1 B8 1.775(5)
B1 B7 1.770(5)
B10 H10 1.1000
B10 B9 1.787(5)
B10 B7 1.774(6)
C15 H15 0.9300
C15 C14 1.365(5)
B9 H9 1.1000
B9 B8 1.780(5)
B9 B7 1.775(6)
C13 H13 0.9300
C13 C14 1.386(5)
C14 H14 0.9300
C18 H18A 0.9600
C18 H18B 0.9600
C18 H18C 0.9600
B8 H8A 1.1000
B8 B7 1.796(6)
B7 H7 1.1000
C9 H9A 0.9600
C9 H9B 0.9600
C9 H9C 0.9600

loop_
_geom_torsion_atom_site_label_1
_geom_torsion_atom_site_label_2
_geom_torsion_atom_site_label_3
_geom_torsion_atom_site_label_4
_geom_torsion
N1 C3 C4 C5 -178.0(2)
N1 C3 C8 C7 178.4(2)
C3 N1 C2 O1 3.9(5)
C3 N1 C2 C1 176.8(2)
C3 C4 C5 C6 -1.2(5)
C3 C8 C7 O2 -179.0(3)
C3 C8 C7 C6 0.2(4)
C1 C10 C11 N2 159.5(2)
C1 C10 C11 O3 -24.7(4)
C1 C10 B4 B3 103.2(2)
C1 C10 B4 B5 -39.3(2)
C1 C10 B4 B10 0.3(3)
C1 C10 B4 B9 63.6(3)
C1 C10 B3 B4 -103.1(2)
C1 C10 B3 B2 38.8(2)
C1 C10 B3 B9 -63.6(3)
C1 C10 B3 B8 -0.6(3)
C1 C10 B2 B3 -138.0(2)
C1 C10 B2 B1 -35.53(19)
C1 C10 B2 B8 -98.4(2)
C1 C10 B5 B4 137.4(2)
C1 C10 B5 B6 35.51(19)
C1 C10 B5 B10 97.7(2)
C1 B2 B1 B6 -33.5(2)
C1 B2 B1 B8 -134.5(2)
C1 B2 B1 B7 -97.0(3)
C1 B2 B8 B3 -98.2(2)
C1 B2 B8 B1 38.7(2)
C1 B2 B8 B9 -61.0(3)
C1 B2 B8 B7 2.0(3)
C1 B6 B5 C10 -35.17(19)
C1 B6 B5 B4 -95.8(2)
C1 B6 B5 B10 -134.0(2)
C1 B6 B1 B2 34.0(2)
C1 B6 B1 B8 97.1(3)
C1 B6 B1 B7 134.7(3)
C1 B6 B10 B4 1.7(3)
C1 B6 B10 B5 40.2(2)
C1 B6 B10 B9 -60.8(3)
C1 B6 B10 B7 -98.3(3)
C1 B6 B7 B1 -38.5(2)
C1 B6 B7 B10 99.6(2)
C1 B6 B7 B9 61.7(3)
C1 B6 B7 B8 -1.6(3)
C1 B5 B10 B4 98.1(2)
C1 B5 B10 B6 -39.0(2)
C1 B5 B10 B9 61.4(3)
C1 B5 B10 B7 -1.9(3)
C1 B1 B8 B3 -1.1(3)
C1 B1 B8 B2 -39.9(2)
C1 B1 B8 B9 61.6(3)
C1 B1 B8 B7 98.7(3)
C1 B1 B7 B6 38.9(2)
C1 B1 B7 B10 1.5(3)
C1 B1 B7 B9 -62.3(3)
C1 B1 B7 B8 -99.7(3)
N2 C12 C13 C14 -175.8(3)
C10 C1 C2 N1 105.5(3)
C10 C1 C2 O1 -81.2(3)
C10 C1 B2 B3 35.9(2)
C10 C1 B2 B1 138.3(2)
C10 C1 B2 B8 98.2(2)
C10 C1 B6 B5 38.6(2)
C10 C1 B6 B1 -103.6(2)
C10 C1 B6 B10 -1.5(3)
C10 C1 B6 B7 -64.1(3)
C10 C1 B5 B4 -36.3(2)
C10 C1 B5 B6 -138.4(2)
C10 C1 B5 B10 -98.4(2)
C10 C1 B1 B2 -38.8(2)
C10 C1 B1 B6 103.6(2)
C10 C1 B1 B8 0.8(3)
C10 C1 B1 B7 64.1(3)
C10 B4 B3 B2 -34.2(2)
C10 B4 B3 B9 -134.5(2)
C10 B4 B3 B8 -97.0(2)
C10 B4 B5 C1 35.9(2)
C10 B4 B5 B6 96.2(2)
C10 B4 B5 B10 134.4(3)
C10 B4 B10 B6 -1.2(3)
C10 B4 B10 B5 -39.7(2)
C10 B4 B10 B9 98.7(3)
C10 B4 B10 B7 61.8(3)
C10 B4 B9 B3 39.0(2)
C10 B4 B9 B10 -99.4(2)
C10 B4 B9 B8 1.9(3)
C10 B4 B9 B7 -62.4(3)
C10 B3 B2 C1 -35.6(2)
C10 B3 B2 B1 -95.9(2)
C10 B3 B2 B8 -134.6(3)
C10 B3 B9 B4 -39.1(2)
C10 B3 B9 B10 -1.8(3)
C10 B3 B9 B8 99.4(2)
C10 B3 B9 B7 61.5(3)
C10 B3 B8 B2 39.5(2)
C10 B3 B8 B1 1.0(3)
C10 B3 B8 B9 -98.6(3)
C10 B3 B8 B7 -61.6(3)
C10 B2 B1 C1 35.34(18)
C10 B2 B1 B6 1.8(3)
C10 B2 B1 B8 -99.1(2)
C10 B2 B1 B7 -61.6(3)
C10 B2 B8 B3 -38.7(2)
C10 B2 B8 B1 98.2(2)
C10 B2 B8 B9 -1.4(3)
C10 B2 B8 B7 61.5(3)
C10 B5 B10 B4 38.9(2)
C10 B5 B10 B6 -98.2(2)
C10 B5 B10 B9 2.1(3)
C10 B5 B10 B7 -61.1(3)
C2 N1 C3 C4 -136.1(3)
C2 N1 C3 C8 44.9(4)
C2 C1 C10 C11 -7.4(3)
C2 C1 C10 B4 142.6(2)
C2 C1 C10 B3 -150.0(2)
C2 C1 C10 B2 -110.8(3)
C2 C1 C10 B5 102.9(3)
C2 C1 B2 C10 110.7(3)
C2 C1 B2 B3 146.7(2)
C2 C1 B2 B1 -111.0(3)
C2 C1 B2 B8 -151.1(2)
C2 C1 B6 B5 -105.0(3)
C2 C1 B6 B1 112.8(3)
C2 C1 B6 B10 -145.1(3)
C2 C1 B6 B7 152.3(2)
C2 C1 B5 C10 -113.1(2)
C2 C1 B5 B4 -149.5(2)
C2 C1 B5 B6 108.5(3)
C2 C1 B5 B10 148.5(2)
C2 C1 B1 B2 111.1(3)
C2 C1 B1 B6 -106.5(3)
C2 C1 B1 B8 150.7(3)
C2 C1 B1 B7 -145.9(3)
O4 C16 C15 C14 -179.2(3)
O2 C7 C6 C5 178.8(3)
C4 C3 C8 C7 -0.5(4)
C17 C12 C13 C14 1.1(5)
C17 C16 C15 C14 2.5(6)
C8 C3 C4 C5 1.0(4)
C8 C7 C6 C5 -0.5(5)
C12 N2 C11 C10 167.5(2)
C12 N2 C11 O3 -8.1(5)
C12 C17 C16 O4 -179.3(3)
C12 C17 C16 C15 -1.0(5)
C12 C13 C14 C15 0.4(6)
C11 N2 C12 C17 -156.6(3)
C11 N2 C12 C13 20.5(5)
C11 C10 B4 B3 -111.1(3)
C11 C10 B4 B5 106.3(3)
C11 C10 B4 B10 146.0(3)
C11 C10 B4 B9 -150.7(3)
C11 C10 B3 B4 117.5(3)
C11 C10 B3 B2 -100.7(3)
C11 C10 B3 B9 157.0(2)
C11 C10 B3 B8 -140.0(3)
C11 C10 B2 C1 -106.6(2)
C11 C10 B2 B3 115.4(3)
C11 C10 B2 B1 -142.1(2)
C11 C10 B2 B8 155.0(2)
C11 C10 B5 C1 104.2(2)
C11 C10 B5 B4 -118.4(3)
C11 C10 B5 B6 139.7(2)
C11 C10 B5 B10 -158.1(2)
C7 C6 C5 C4 1.0(5)
B4 C10 C11 N2 15.1(4)
B4 C10 C11 O3 -169.1(3)
B4 C10 B3 B2 141.8(2)
B4 C10 B3 B9 39.5(2)
B4 C10 B3 B8 102.5(3)
B4 C10 B2 C1 101.2(2)
B4 C10 B2 B3 -36.8(2)
B4 C10 B2 B1 65.6(3)
B4 C10 B2 B8 2.8(3)
B4 C10 B5 C1 -137.4(2)
B4 C10 B5 B6 -101.9(3)
B4 C10 B5 B10 -39.8(2)
B4 B3 B2 C1 -1.7(3)
B4 B3 B2 C10 33.9(2)
B4 B3 B2 B1 -62.0(3)
B4 B3 B2 B8 -100.8(3)
B4 B3 B9 B10 37.3(2)
B4 B3 B9 B8 138.5(2)
B4 B3 B9 B7 100.6(3)
B4 B3 B8 B2 101.0(2)
B4 B3 B8 B1 62.6(3)
B4 B3 B8 B9 -37.1(2)
B4 B3 B8 B7 0.0(3)
B4 B5 B10 B6 -137.1(3)
B4 B5 B10 B9 -36.8(2)
B4 B5 B10 B7 -100.0(3)
B4 B10 B9 B3 -37.6(2)
B4 B10 B9 B8 -101.0(3)
B4 B10 B9 B7 -138.4(3)
B4 B10 B7 B6 -101.1(3)
B4 B10 B7 B1 -63.6(3)
B4 B10 B7 B9 36.6(2)
B4 B10 B7 B8 -0.3(3)
B4 B9 B8 B3 37.5(2)
B4 B9 B8 B2 -0.3(3)
B4 B9 B8 B1 -63.5(3)
B4 B9 B8 B7 -100.6(3)
B4 B9 B7 B6 0.6(4)
B4 B9 B7 B1 64.2(3)
B4 B9 B7 B10 -37.1(2)
B4 B9 B7 B8 101.6(3)
B3 C10 C11 N2 -62.5(4)
B3 C10 C11 O3 113.3(4)
B3 C10 B4 B5 -142.6(3)
B3 C10 B4 B10 -102.9(3)
B3 C10 B4 B9 -39.6(2)
B3 C10 B2 C1 138.0(2)
B3 C10 B2 B1 102.5(2)
B3 C10 B2 B8 39.6(2)
B3 C10 B5 C1 -101.2(2)
B3 C10 B5 B4 36.3(2)
B3 C10 B5 B6 -65.7(3)
B3 C10 B5 B10 -3.5(3)
B3 B4 B5 C1 2.6(3)
B3 B4 B5 C10 -33.2(2)
B3 B4 B5 B6 63.0(3)
B3 B4 B5 B10 101.2(3)
B3 B4 B10 B6 -62.7(3)
B3 B4 B10 B5 -101.2(2)
B3 B4 B10 B9 37.3(2)
B3 B4 B10 B7 0.3(3)
B3 B4 B9 B10 -138.4(2)
B3 B4 B9 B8 -37.2(2)
B3 B4 B9 B7 -101.4(3)
B3 B2 B1 C1 96.0(2)
B3 B2 B1 B6 62.5(3)
B3 B2 B1 B8 -38.5(2)
B3 B2 B1 B7 -1.0(3)
B3 B2 B8 B1 136.9(3)
B3 B2 B8 B9 37.3(2)
B3 B2 B8 B7 100.2(3)
B3 B9 B8 B2 -37.8(2)
B3 B9 B8 B1 -101.0(3)
B3 B9 B8 B7 -138.1(3)
B3 B9 B7 B6 -63.5(3)
B3 B9 B7 B1 0.1(4)
B3 B9 B7 B10 -101.2(3)
B3 B9 B7 B8 37.5(3)
B3 B8 B7 B6 63.7(3)
B3 B8 B7 B1 100.9(3)
B3 B8 B7 B10 0.2(3)
B3 B8 B7 B9 -37.1(2)
B2 C1 C10 C11 103.4(3)
B2 C1 C10 B4 -106.6(2)
B2 C1 C10 B3 -39.2(2)
B2 C1 C10 B5 -146.3(2)
B2 C1 C2 N1 32.5(4)
B2 C1 C2 O1 -154.2(3)
B2 C1 B6 B5 105.8(2)
B2 C1 B6 B1 -36.4(2)
B2 C1 B6 B10 65.7(3)
B2 C1 B6 B7 3.0(3)
B2 C1 B5 C10 32.3(2)
B2 C1 B5 B4 -4.0(3)
B2 C1 B5 B6 -106.1(3)
B2 C1 B5 B10 -66.1(3)
B2 C1 B1 B6 142.3(2)
B2 C1 B1 B8 39.6(2)
B2 C1 B1 B7 102.9(3)
B2 C10 C11 N2 -133.0(3)
B2 C10 C11 O3 42.8(4)
B2 C10 B4 B3 36.7(2)
B2 C10 B4 B5 -105.9(2)
B2 C10 B4 B10 -66.2(3)
B2 C10 B4 B9 -2.9(3)
B2 C10 B3 B4 -141.8(2)
B2 C10 B3 B9 -102.3(3)
B2 C10 B3 B8 -39.3(2)
B2 C10 B5 C1 -32.2(2)
B2 C10 B5 B4 105.3(2)
B2 C10 B5 B6 3.4(3)
B2 C10 B5 B10 65.5(3)
B2 B3 B9 B4 -101.3(2)
B2 B3 B9 B10 -64.1(3)
B2 B3 B9 B8 37.1(2)
B2 B3 B9 B7 -0.7(4)
B2 B3 B8 B1 -38.4(2)
B2 B3 B8 B9 -138.1(3)
B2 B3 B8 B7 -101.0(3)
B2 B1 B8 B3 38.7(2)
B2 B1 B8 B9 101.5(3)
B2 B1 B8 B7 138.6(3)
B2 B1 B7 B6 101.8(3)
B2 B1 B7 B10 64.3(3)
B2 B1 B7 B9 0.5(4)
B2 B1 B7 B8 -36.8(3)
B2 B8 B7 B6 -0.3(3)
B2 B8 B7 B1 36.9(2)
B2 B8 B7 B10 -63.7(3)
B2 B8 B7 B9 -101.0(3)
B6 C1 C10 C11 -149.2(2)
B6 C1 C10 B4 0.7(3)
B6 C1 C10 B3 68.1(3)
B6 C1 C10 B2 107.4(3)
B6 C1 C10 B5 -39.0(2)
B6 C1 C2 N1 -114.7(3)
B6 C1 C2 O1 58.6(4)
B6 C1 B2 C10 -101.4(2)
B6 C1 B2 B3 -65.5(3)
B6 C1 B2 B1 36.8(2)
B6 C1 B2 B8 -3.2(3)
B6 C1 B5 C10 138.4(2)
B6 C1 B5 B4 102.1(3)
B6 C1 B5 B10 40.0(2)
B6 C1 B1 B2 -142.3(2)
B6 C1 B1 B8 -102.8(3)
B6 C1 B1 B7 -39.4(2)
B6 B5 B10 B4 137.1(3)
B6 B5 B10 B9 100.3(3)
B6 B5 B10 B7 37.1(2)
B6 B1 B8 B3 -62.8(3)
B6 B1 B8 B2 -101.5(3)
B6 B1 B8 B9 -0.1(3)
B6 B1 B8 B7 37.1(3)
B6 B1 B7 B10 -37.4(2)
B6 B1 B7 B9 -101.2(3)
B6 B1 B7 B8 -138.6(3)
B6 B10 B9 B4 100.9(3)
B6 B10 B9 B3 63.4(3)
B6 B10 B9 B8 -0.1(4)
B6 B10 B9 B7 -37.5(2)
B6 B10 B7 B1 37.6(2)
B6 B10 B7 B9 137.8(3)
B6 B10 B7 B8 100.8(3)
B5 C1 C10 C11 -110.3(3)
B5 C1 C10 B4 39.7(2)
B5 C1 C10 B3 107.1(2)
B5 C1 C10 B2 146.3(2)
B5 C1 C2 N1 175.5(2)
B5 C1 C2 O1 -11.2(4)
B5 C1 B2 C10 -32.3(2)
B5 C1 B2 B3 3.7(3)
B5 C1 B2 B1 106.0(3)
B5 C1 B2 B8 65.9(3)
B5 C1 B6 B1 -142.2(2)
B5 C1 B6 B10 -40.1(2)
B5 C1 B6 B7 -102.7(3)
B5 C1 B1 B2 -105.8(2)
B5 C1 B1 B6 36.5(2)
B5 C1 B1 B8 -66.2(3)
B5 C1 B1 B7 -2.9(3)
B5 C10 C11 N2 90.0(3)
B5 C10 C11 O3 -94.2(4)
B5 C10 B4 B3 142.6(3)
B5 C10 B4 B10 39.7(2)
B5 C10 B4 B9 103.0(3)
B5 C10 B3 B4 -36.1(2)
B5 C10 B3 B2 105.7(2)
B5 C10 B3 B9 3.4(3)
B5 C10 B3 B8 66.4(3)
B5 C10 B2 C1 32.3(2)
B5 C10 B2 B3 -105.7(2)
B5 C10 B2 B1 -3.3(3)
B5 C10 B2 B8 -66.1(3)
B5 B4 B3 C10 33.6(2)
B5 B4 B3 B2 -0.6(3)
B5 B4 B3 B9 -100.9(3)
B5 B4 B3 B8 -63.4(3)
B5 B4 B10 B6 38.4(2)
B5 B4 B10 B9 138.4(3)
B5 B4 B10 B7 101.5(3)
B5 B4 B9 B3 101.3(2)
B5 B4 B9 B10 -37.1(2)
B5 B4 B9 B8 64.2(3)
B5 B4 B9 B7 -0.1(3)
B5 B6 B1 C1 -33.9(2)
B5 B6 B1 B2 0.1(3)
B5 B6 B1 B8 63.2(3)
B5 B6 B1 B7 100.8(3)
B5 B6 B10 B4 -38.5(2)
B5 B6 B10 B9 -101.0(3)
B5 B6 B10 B7 -138.5(3)
B5 B6 B7 B1 -101.1(3)
B5 B6 B7 B10 37.0(2)
B5 B6 B7 B9 -0.9(3)
B5 B6 B7 B8 -64.2(3)
B5 B10 B9 B4 37.4(2)
B5 B10 B9 B3 -0.2(3)
B5 B10 B9 B8 -63.7(3)
B5 B10 B9 B7 -101.1(3)
B5 B10 B7 B6 -37.3(2)
B5 B10 B7 B1 0.3(3)
B5 B10 B7 B9 100.5(3)
B5 B10 B7 B8 63.5(3)
C16 C17 C12 N2 176.4(3)
C16 C17 C12 C13 -0.8(4)
C16 C15 C14 C13 -2.2(6)
B1 C1 C10 C11 142.5(2)
B1 C1 C10 B4 -67.5(3)
B1 C1 C10 B3 -0.2(3)
B1 C1 C10 B2 39.1(2)
B1 C1 C10 B5 -107.2(2)
B1 C1 C2 N1 -41.5(4)
B1 C1 C2 O1 131.9(3)
B1 C1 B2 C10 -138.3(2)
B1 C1 B2 B3 -102.3(3)
B1 C1 B2 B8 -40.1(2)
B1 C1 B6 B5 142.2(2)
B1 C1 B6 B10 102.1(3)
B1 C1 B6 B7 39.5(2)
B1 C1 B5 C10 101.4(2)
B1 C1 B5 B4 65.1(3)
B1 C1 B5 B6 -36.9(2)
B1 C1 B5 B10 3.1(3)
B1 B2 B8 B3 -136.9(3)
B1 B2 B8 B9 -99.6(3)
B1 B2 B8 B7 -36.7(2)
B1 B6 B5 C1 33.2(2)
B1 B6 B5 C10 -2.0(3)
B1 B6 B5 B4 -62.7(3)
B1 B6 B5 B10 -100.8(3)
B1 B6 B10 B4 62.5(3)
B1 B6 B10 B5 101.0(3)
B1 B6 B10 B9 0.0(3)
B1 B6 B10 B7 -37.5(2)
B1 B6 B7 B10 138.1(3)
B1 B6 B7 B9 100.2(3)
B1 B6 B7 B8 36.9(2)
B1 B8 B7 B6 -37.2(2)
B1 B8 B7 B10 -100.7(3)
B1 B8 B7 B9 -137.9(3)
B10 B4 B3 C10 96.8(2)
B10 B4 B3 B2 62.6(3)
B10 B4 B3 B9 -37.7(2)
B10 B4 B3 B8 -0.2(3)
B10 B4 B5 C1 -98.5(3)
B10 B4 B5 C10 -134.4(3)
B10 B4 B5 B6 -38.2(2)
B10 B4 B9 B3 138.4(2)
B10 B4 B9 B8 101.3(3)
B10 B4 B9 B7 37.0(3)
B10 B6 B5 C1 134.0(2)
B10 B6 B5 C10 98.8(2)
B10 B6 B5 B4 38.2(2)
B10 B6 B1 C1 -97.1(3)
B10 B6 B1 B2 -63.1(3)
B10 B6 B1 B8 0.0(3)
B10 B6 B1 B7 37.6(3)
B10 B6 B7 B1 -138.1(3)
B10 B6 B7 B9 -37.9(2)
B10 B6 B7 B8 -101.2(3)
B10 B9 B8 B3 101.1(3)
B10 B9 B8 B2 63.3(3)
B10 B9 B8 B1 0.1(4)
B10 B9 B8 B7 -37.0(3)
B10 B9 B7 B6 37.7(2)
B10 B9 B7 B1 101.3(3)
B10 B9 B7 B8 138.7(3)
B9 B4 B3 C10 134.5(2)
B9 B4 B3 B2 100.3(3)
B9 B4 B3 B8 37.5(2)
B9 B4 B5 C1 -60.8(3)
B9 B4 B5 C10 -96.7(3)
B9 B4 B5 B6 -0.5(3)
B9 B4 B5 B10 37.7(2)
B9 B4 B10 B6 -100.0(3)
B9 B4 B10 B5 -138.4(3)
B9 B4 B10 B7 -36.9(2)
B9 B3 B2 C1 61.4(3)
B9 B3 B2 C10 96.9(3)
B9 B3 B2 B1 1.0(3)
B9 B3 B2 B8 -37.7(3)
B9 B3 B8 B2 138.1(3)
B9 B3 B8 B1 99.7(3)
B9 B3 B8 B7 37.1(2)
B9 B10 B7 B6 -137.8(3)
B9 B10 B7 B1 -100.2(3)
B9 B10 B7 B8 -37.0(2)
B9 B8 B7 B6 100.8(3)
B9 B8 B7 B1 137.9(3)
B9 B8 B7 B10 37.3(2)
C18 O4 C16 C17 -16.7(5)
C18 O4 C16 C15 165.0(3)
B8 B3 B2 C1 99.1(3)
B8 B3 B2 C10 134.6(3)
B8 B3 B2 B1 38.8(2)
B8 B3 B9 B4 -138.5(2)
B8 B3 B9 B10 -101.2(3)
B8 B3 B9 B7 -37.8(3)
B8 B2 B1 C1 134.5(2)
B8 B2 B1 B6 100.9(3)
B8 B2 B1 B7 37.5(3)
B8 B1 B7 B6 138.6(3)
B8 B1 B7 B10 101.2(3)
B8 B1 B7 B9 37.4(3)
B8 B9 B7 B6 -101.0(3)
B8 B9 B7 B1 -37.3(3)
B8 B9 B7 B10 -138.7(3)
B7 B6 B5 C1 96.7(3)
B7 B6 B5 C10 61.5(3)
B7 B6 B5 B4 0.9(3)
B7 B6 B5 B10 -37.3(3)
B7 B6 B1 C1 -134.7(3)
B7 B6 B1 B2 -100.7(3)
B7 B6 B1 B8 -37.6(3)
B7 B6 B10 B4 100.0(3)
B7 B6 B10 B5 138.5(3)
B7 B6 B10 B9 37.5(3)
B7 B1 B8 B3 -99.9(3)
B7 B1 B8 B2 -138.6(3)
B7 B1 B8 B9 -37.2(3)
B7 B10 B9 B4 138.4(3)
B7 B10 B9 B3 100.9(3)
B7 B10 B9 B8 37.4(3)
B7 B9 B8 B3 138.1(3)
B7 B9 B8 B2 100.3(3)
B7 B9 B8 B1 37.1(3)
C9 O2 C7 C8 -7.6(5)
C9 O2 C7 C6 173.2(3)
